data_7108590
loop_
_publ_author_name
'Brendan F. Abrahams'
'Alan M. Bond'
'Thanh Hai Le'
'Laura J. McCormick'
'Ayman Nafady'
'Richard Robson'
'Nguyen Vo'

_publ_section_title
;
 Voltammetric reduction and re-oxidation of solid coordinati on polymers
 of dihydroxybenzoquinone
;
_journal_name_full Chem.Commun.
_journal_page_first 11422
_journal_paper_doi 10.1039/c2cc34687g
_journal_volume 48
_journal_year 2012
_chemical_formula_sum 'C56 H42 Cd2 O12 P2'
_chemical_formula_weight 1193.64
_chemical_name_systematic
;
?
;
_space_group_IT_number 14
_symmetry_cell_setting monoclinic
_symmetry_space_group_name_Hall '-P 2yn'
_symmetry_space_group_name_H-M 'P 1 21/n 1'
_atom_sites_solution_hydrogens geom
_atom_sites_solution_primary direct
_atom_sites_solution_secondary difmap
_audit_creation_method SHELXL-97
_cell_angle_alpha 90.00
_cell_angle_beta 90.278(2)
_cell_angle_gamma 90.00
_cell_formula_units_Z 2
_cell_length_a 9.3065(2)
_cell_length_b 25.9378(5)
_cell_length_c 9.9446(2)
_cell_measurement_reflns_used 5032
_cell_measurement_temperature 130(2)
_cell_measurement_theta_max 73.0749
_cell_measurement_theta_min 4.4375
_cell_volume 2400.50(8)
_computing_cell_refinement
;
CrysAlis RED, Oxford Diffraction Ltd.,
Version 1.171.32.15 (release 10-01-2008 CrysAlis171 .NET)
(compiled Jan 10 2008,16:37:18)
;
_computing_data_collection
;
CrysAlis CCD, Oxford Diffraction Ltd.,
Version 1.171.32.15 (release 10-01-2008 CrysAlis171 .NET)
(compiled Jan 10 2008,16:37:18)
;
_computing_data_reduction
;
CrysAlis RED, Oxford Diffraction Ltd.,
Version 1.171.32.15 (release 10-01-2008 CrysAlis171 .NET)
(compiled Jan 10 2008,16:37:18)
;
_computing_structure_refinement 'SHELXL-97 (Sheldrick, 1997)'
_computing_structure_solution 'SHELXS-97 (Sheldrick, 1997)'
_diffrn_ambient_temperature 130(2)
_diffrn_detector_area_resol_mean 16.0711
_diffrn_measured_fraction_theta_full 0.966
_diffrn_measured_fraction_theta_max 0.966
_diffrn_measurement_device_type 'Xcalibur, Sapphire3'
_diffrn_measurement_method 'phi and omega scans'
_diffrn_radiation_monochromator graphite
_diffrn_radiation_source 'fine-focus sealed tube'
_diffrn_radiation_type CuK\a
_diffrn_radiation_wavelength 1.54184
_diffrn_reflns_av_R_equivalents 0.0426
_diffrn_reflns_av_sigmaI/netI 0.0513
_diffrn_reflns_limit_h_max 10
_diffrn_reflns_limit_h_min -11
_diffrn_reflns_limit_k_max 32
_diffrn_reflns_limit_k_min -31
_diffrn_reflns_limit_l_max 12
_diffrn_reflns_limit_l_min -10
_diffrn_reflns_number 9042
_diffrn_reflns_theta_full 73.66
_diffrn_reflns_theta_max 73.66
_diffrn_reflns_theta_min 4.76
_exptl_absorpt_coefficient_mu 8.287
_exptl_absorpt_correction_T_max 0.797
_exptl_absorpt_correction_T_min 0.464
_exptl_absorpt_correction_type gaussian
_exptl_absorpt_process_details
;
CrysAlis RED, Oxford Diffraction Ltd.,
Version 1.171.32.15 (release 10-01-2008 CrysAlis171 .NET)
(compiled Jan 10 2008,16:37:18)
Numerical absorption correction based on gaussian integration over
a multifaceted crystal model
;
_exptl_crystal_colour 'dark pink'
_exptl_crystal_density_diffrn 1.651
_exptl_crystal_density_method 'not measured'
_exptl_crystal_description block
_exptl_crystal_F_000 1200
_exptl_crystal_size_max 0.2018
_exptl_crystal_size_mid 0.0570
_exptl_crystal_size_min 0.0365
_refine_diff_density_max 1.974
_refine_diff_density_min -1.013
_refine_diff_density_rms 0.159
_refine_ls_extinction_method none
_refine_ls_goodness_of_fit_ref 1.253
_refine_ls_hydrogen_treatment constr
_refine_ls_matrix_type full
_refine_ls_number_parameters 325
_refine_ls_number_reflns 4698
_refine_ls_number_restraints 0
_refine_ls_restrained_S_all 1.253
_refine_ls_R_factor_all 0.0935
_refine_ls_R_factor_gt 0.0801
_refine_ls_shift/su_max 0.000
_refine_ls_shift/su_mean 0.000
_refine_ls_structure_factor_coef Fsqd
_refine_ls_weighting_details 'calc w=1/[\s^2^(Fo^2^)+(0.0007P)^2^+43.4740P] where P=(Fo^2^+2Fc^2^)/3'
_refine_ls_weighting_scheme calc
_refine_ls_wR_factor_gt 0.1868
_refine_ls_wR_factor_ref 0.1914
_reflns_number_gt 3990
_reflns_number_total 4698
_reflns_threshold_expression >2sigma(I)
_cod_data_source_file c2cc34687g.txt
_cod_data_source_block lme165f
_cod_original_sg_symbol_H-M P2(1)/n
_cod_database_code 7108590

loop_
_symmetry_equiv_pos_as_xyz
'x, y, z'
'-x+1/2, y+1/2, -z+1/2'
'-x, -y, -z'
'x-1/2, -y-1/2, z-1/2'

loop_
_atom_site_label
_atom_site_type_symbol
_atom_site_fract_x
_atom_site_fract_y
_atom_site_fract_z
_atom_site_U_iso_or_equiv
_atom_site_adp_type
_atom_site_occupancy
_atom_site_symmetry_multiplicity
_atom_site_calc_flag
_atom_site_refinement_flags
Cd1 Cd 0.42957(8) 0.15819(3) 0.02125(7) 0.0292(2) Uani 1 1 d .
P2 P 0.7437(2) 0.12779(10) -0.5750(3) 0.0259(5) Uani 1 1 d .
O4 O 0.3955(8) 0.1793(3) 0.2404(7) 0.0370(17) Uani 1 1 d .
O6 O 0.5967(8) 0.0958(3) 0.0525(7) 0.0361(17) Uani 1 1 d .
O2 O 0.4430(8) 0.1943(3) -0.1859(7) 0.0351(16) Uani 1 1 d .
O1 O 0.6200(8) 0.2142(3) 0.0208(7) 0.0395(18) Uani 1 1 d .
O5 O 0.3291(7) 0.0819(3) -0.0379(7) 0.0354(16) Uani 1 1 d .
O3 O 0.2106(8) 0.1965(3) 0.0390(7) 0.0382(17) Uani 1 1 d .
C27 C 0.9594(11) 0.0010(5) -0.7037(11) 0.038(2) Uani 1 1 d .
H27 H 0.9674 -0.0341 -0.6773 0.045 Uiso 1 1 calc R
C3 C 0.0646(11) 0.2487(4) 0.1718(11) 0.034(2) Uani 1 1 d .
H3 H -0.0039 0.2528 0.1015 0.041 Uiso 1 1 calc R
C12 C 0.5196(11) 0.0630(4) -0.6418(10) 0.030(2) Uani 1 1 d .
H12 H 0.5831 0.0472 -0.7040 0.036 Uiso 1 1 calc R
C11 C 0.5712(9) 0.1004(4) -0.5536(8) 0.0215(19) Uani 1 1 d .
C23 C 0.8576(10) 0.0859(4) -0.6726(10) 0.029(2) Uani 1 1 d .
C8 C 0.4036(10) 0.0450(4) -0.0286(11) 0.033(2) Uani 1 1 d .
C7 C 0.3540(11) -0.0072(4) -0.0454(10) 0.031(2) Uani 1 1 d .
H7 H 0.2560 -0.0126 -0.0685 0.037 Uiso 1 1 calc R
C22 C 0.7787(11) 0.1134(4) -0.2983(11) 0.034(2) Uani 1 1 d .
H22 H 0.6972 0.0914 -0.3013 0.041 Uiso 1 1 calc R
C28 C 0.8698(11) 0.0345(4) -0.6333(10) 0.034(2) Uani 1 1 d .
H28 H 0.8169 0.0222 -0.5584 0.041 Uiso 1 1 calc R
C6 C 0.2600(11) 0.2298(4) 0.3915(10) 0.032(2) Uani 1 1 d .
H6 H 0.3198 0.2211 0.4658 0.039 Uiso 1 1 calc R
C5 C 0.2881(11) 0.2078(4) 0.2652(10) 0.030(2) Uani 1 1 d .
C15 C 0.3312(11) 0.1060(4) -0.4570(11) 0.036(2) Uani 1 1 d .
H15 H 0.2677 0.1197 -0.3915 0.043 Uiso 1 1 calc R
C19 C 1.0175(12) 0.1773(5) -0.2884(13) 0.045(3) Uani 1 1 d .
H19 H 1.0997 0.1990 -0.2848 0.054 Uiso 1 1 calc R
C21 C 0.8511(12) 0.1224(5) -0.1771(11) 0.039(3) Uani 1 1 d .
H21 H 0.8180 0.1066 -0.0968 0.047 Uiso 1 1 calc R
C16 C 0.4745(10) 0.1217(4) -0.4603(10) 0.028(2) Uani 1 1 d .
H16 H 0.5074 0.1471 -0.3987 0.034 Uiso 1 1 calc R
C25 C 1.0266(11) 0.0705(5) -0.8522(11) 0.041(3) Uani 1 1 d .
H25 H 1.0816 0.0828 -0.9257 0.049 Uiso 1 1 calc R
C26 C 1.0363(11) 0.0192(5) -0.8118(11) 0.039(3) Uani 1 1 d .
H26 H 1.0971 -0.0037 -0.8598 0.046 Uiso 1 1 calc R
C18 C 0.9479(11) 0.1696(4) -0.4089(11) 0.038(3) Uani 1 1 d .
H18 H 0.9810 0.1863 -0.4879 0.046 Uiso 1 1 calc R
C4 C 0.1839(11) 0.2169(4) 0.1496(10) 0.030(2) Uani 1 1 d .
C20 C 0.9698(12) 0.1539(5) -0.1732(11) 0.042(3) Uani 1 1 d .
H20 H 1.0189 0.1595 -0.0906 0.050 Uiso 1 1 calc R
C13 C 0.3762(11) 0.0487(5) -0.6392(12) 0.039(3) Uani 1 1 d .
H13 H 0.3422 0.0233 -0.7005 0.047 Uiso 1 1 calc R
C10 C 0.7255(11) 0.1889(4) -0.6570(11) 0.036(2) Uani 1 1 d .
H10A H 0.8207 0.2043 -0.6688 0.054 Uiso 1 1 calc R
H10B H 0.6661 0.2117 -0.6019 0.054 Uiso 1 1 calc R
H10C H 0.6799 0.1840 -0.7451 0.054 Uiso 1 1 calc R
C9 C 0.5581(11) 0.0500(4) 0.0295(10) 0.031(2) Uani 1 1 d .
C17 C 0.8282(10) 0.1372(4) -0.4147(10) 0.029(2) Uani 1 1 d .
C24 C 0.9341(11) 0.1039(4) -0.7823(11) 0.038(2) Uani 1 1 d .
H24 H 0.9241 0.1387 -0.8104 0.045 Uiso 1 1 calc R
C1 C 0.6459(11) 0.2359(4) -0.0900(10) 0.031(2) Uani 1 1 d .
C2 C 0.5424(11) 0.2255(4) -0.2069(10) 0.030(2) Uani 1 1 d .
C14 C 0.2825(12) 0.0706(4) -0.5494(12) 0.039(3) Uani 1 1 d .
H14 H 0.1839 0.0612 -0.5512 0.047 Uiso 1 1 calc R

loop_
_atom_site_aniso_label
_atom_site_aniso_U_11
_atom_site_aniso_U_22
_atom_site_aniso_U_33
_atom_site_aniso_U_23
_atom_site_aniso_U_13
_atom_site_aniso_U_12
Cd1 0.0288(4) 0.0287(3) 0.0300(4) 0.0003(3) 0.0031(3) 0.0014(3)
P2 0.0189(11) 0.0318(12) 0.0270(13) 0.0025(10) -0.0017(9) -0.0025(10)
O4 0.034(4) 0.042(4) 0.035(4) 0.004(3) 0.001(3) 0.013(3)
O6 0.034(4) 0.039(4) 0.036(4) 0.001(3) -0.009(3) -0.006(3)
O2 0.034(4) 0.039(4) 0.032(4) -0.001(3) 0.002(3) -0.010(3)
O1 0.044(4) 0.044(4) 0.030(4) 0.001(3) 0.000(3) -0.002(4)
O5 0.023(3) 0.044(4) 0.039(4) 0.002(3) -0.009(3) -0.003(3)
O3 0.040(4) 0.045(4) 0.030(4) -0.006(3) -0.005(3) 0.002(3)
C27 0.035(6) 0.048(6) 0.030(6) -0.003(5) -0.004(4) 0.008(5)
C3 0.033(6) 0.039(6) 0.030(6) -0.001(4) -0.003(4) 0.005(5)
C12 0.027(5) 0.039(5) 0.024(5) 0.000(4) -0.004(4) -0.001(4)
C11 0.020(4) 0.036(5) 0.008(4) 0.002(3) -0.006(3) -0.001(4)
C23 0.017(4) 0.039(5) 0.033(5) 0.002(4) -0.005(4) 0.001(4)
C8 0.015(4) 0.047(6) 0.038(6) -0.032(5) 0.000(4) 0.011(4)
C7 0.023(5) 0.039(6) 0.030(5) -0.003(4) -0.006(4) -0.002(4)
C22 0.023(5) 0.038(6) 0.041(6) 0.000(5) -0.004(4) -0.004(4)
C28 0.034(6) 0.048(6) 0.020(5) 0.007(4) 0.001(4) 0.001(5)
C6 0.034(5) 0.039(6) 0.023(5) 0.000(4) -0.009(4) 0.007(5)
C5 0.034(5) 0.028(5) 0.027(5) 0.007(4) 0.000(4) 0.001(4)
C15 0.021(5) 0.050(6) 0.037(6) -0.004(5) 0.006(4) -0.001(5)
C19 0.030(6) 0.045(6) 0.060(8) -0.008(6) -0.014(5) -0.005(5)
C21 0.042(6) 0.048(6) 0.027(5) -0.003(5) -0.007(5) 0.002(5)
C16 0.024(5) 0.033(5) 0.028(5) -0.002(4) 0.000(4) 0.000(4)
C25 0.024(5) 0.068(8) 0.031(6) 0.006(5) 0.000(4) -0.009(5)
C26 0.022(5) 0.065(8) 0.028(6) -0.011(5) -0.006(4) 0.009(5)
C18 0.031(5) 0.045(6) 0.038(6) 0.003(5) -0.001(5) -0.010(5)
C4 0.033(5) 0.032(5) 0.025(5) -0.001(4) 0.002(4) -0.010(4)
C20 0.037(6) 0.052(7) 0.037(6) -0.015(6) -0.013(5) 0.003(5)
C13 0.029(5) 0.048(6) 0.041(6) -0.008(5) -0.010(5) -0.012(5)
C10 0.031(5) 0.042(6) 0.036(6) 0.009(5) -0.006(4) -0.001(5)
C9 0.032(5) 0.034(5) 0.026(5) -0.001(4) 0.004(4) -0.004(4)
C17 0.022(5) 0.030(5) 0.035(6) -0.002(4) 0.001(4) 0.001(4)
C24 0.030(6) 0.042(6) 0.042(6) 0.001(5) 0.001(5) -0.007(5)
C1 0.031(5) 0.029(5) 0.032(6) -0.006(4) -0.001(4) 0.004(4)
C2 0.030(5) 0.023(5) 0.036(6) -0.006(4) 0.005(4) 0.004(4)
C14 0.032(6) 0.042(6) 0.043(7) 0.008(5) 0.002(5) -0.001(5)

loop_
_atom_type_symbol
_atom_type_description
_atom_type_scat_dispersion_real
_atom_type_scat_dispersion_imag
_atom_type_scat_source
C C 0.0181 0.0091 'International Tables Vol C Tables 4.2.6.8 and 6.1.1.4'
H H 0.0000 0.0000 'International Tables Vol C Tables 4.2.6.8 and 6.1.1.4'
O O 0.0492 0.0322 'International Tables Vol C Tables 4.2.6.8 and 6.1.1.4'
P P 0.2955 0.4335 'International Tables Vol C Tables 4.2.6.8 and 6.1.1.4'
Cd Cd 0.1185 4.6533 'International Tables Vol C Tables 4.2.6.8 and 6.1.1.4'

loop_
_geom_angle_atom_site_label_1
_geom_angle_atom_site_label_2
_geom_angle_atom_site_label_3
_geom_angle
_geom_angle_site_symmetry_1
_geom_angle_site_symmetry_3
O6 Cd1 O5 72.2(3) . .
O6 Cd1 O2 112.3(3) . .
O5 Cd1 O2 98.6(3) . .
O6 Cd1 O4 98.0(3) . .
O5 Cd1 O4 113.6(3) . .
O2 Cd1 O4 141.4(3) . .
O6 Cd1 O3 156.4(3) . .
O5 Cd1 O3 91.9(3) . .
O2 Cd1 O3 86.8(3) . .
O4 Cd1 O3 72.0(3) . .
O6 Cd1 O1 85.6(3) . .
O5 Cd1 O1 150.6(3) . .
O2 Cd1 O1 72.0(3) . .
O4 Cd1 O1 87.7(3) . .
O3 Cd1 O1 114.6(3) . .
C11 P2 C10 109.0(5) . .
C11 P2 C17 110.0(4) . .
C10 P2 C17 108.9(5) . .
C11 P2 C23 111.0(4) . .
C10 P2 C23 110.0(5) . .
C17 P2 C23 107.8(4) . .
C5 O4 Cd1 116.1(6) . .
C9 O6 Cd1 117.0(7) . .
C2 O2 Cd1 117.7(7) . .
C1 O1 Cd1 115.8(7) . .
C8 O5 Cd1 116.4(6) . .
C4 O3 Cd1 115.9(7) . .
C26 C27 C28 119.5(11) . .
C2 C3 C4 122.6(10) 4_566 .
C13 C12 C11 120.3(9) . .
C12 C11 C16 118.0(9) . .
C12 C11 P2 120.9(7) . .
C16 C11 P2 120.3(7) . .
C24 C23 C28 120.0(10) . .
C24 C23 P2 121.8(8) . .
C28 C23 P2 118.2(8) . .
O5 C8 C7 124.3(9) . .
O5 C8 C9 120.2(9) . .
C7 C8 C9 114.6(9) . .
C9 C7 C8 123.4(9) 3_655 .
C17 C22 C21 118.9(10) . .
C27 C28 C23 120.2(10) . .
C1 C6 C5 121.4(9) 4_566 .
O4 C5 C6 124.1(9) . .
O4 C5 C4 116.4(9) . .
C6 C5 C4 119.5(9) . .
C14 C15 C16 119.4(10) . .
C20 C19 C18 120.8(11) . .
C20 C21 C22 120.5(11) . .
C15 C16 C11 121.0(9) . .
C26 C25 C24 119.0(10) . .
C27 C26 C25 121.3(10) . .
C19 C18 C17 119.7(11) . .
O3 C4 C3 123.3(10) . .
O3 C4 C5 118.2(9) . .
C3 C4 C5 118.5(9) . .
C19 C20 C21 120.2(10) . .
C14 C13 C12 121.0(10) . .
O6 C9 C7 124.5(10) . 3_655
O6 C9 C8 114.0(9) . .
C7 C9 C8 121.4(9) 3_655 .
C22 C17 C18 120.0(10) . .
C22 C17 P2 122.3(8) . .
C18 C17 P2 117.7(8) . .
C23 C24 C25 120.0(11) . .
O1 C1 C6 123.2(10) . 4_665
O1 C1 C2 117.5(9) . .
C6 C1 C2 119.2(9) 4_665 .
O2 C2 C3 124.7(10) . 4_665
O2 C2 C1 116.9(9) . .
C3 C2 C1 118.4(9) 4_665 .
C13 C14 C15 120.2(10) . .

loop_
_geom_bond_atom_site_label_1
_geom_bond_atom_site_label_2
_geom_bond_distance
_geom_bond_site_symmetry_2
Cd1 O6 2.265(7) .
Cd1 O5 2.265(7) .
Cd1 O2 2.267(7) .
Cd1 O4 2.270(7) .
Cd1 O3 2.275(7) .
Cd1 O1 2.291(8) .
P2 C11 1.770(9) .
P2 C10 1.789(11) .
P2 C17 1.791(11) .
P2 C23 1.804(10) .
O4 C5 1.269(12) .
O6 C9 1.263(12) .
O2 C2 1.247(12) .
O1 C1 1.262(12) .
O5 C8 1.185(12) .
O3 C4 1.246(12) .
C27 C26 1.378(15) .
C27 C28 1.394(15) .
C3 C2 1.396(14) 4_566
C3 C4 1.401(14) .
C12 C13 1.386(14) .
C12 C11 1.392(13) .
C11 C16 1.408(13) .
C23 C24 1.387(14) .
C23 C28 1.395(14) .
C8 C7 1.440(14) .
C8 C9 1.553(13) .
C7 C9 1.386(14) 3_655
C22 C17 1.392(14) .
C22 C21 1.398(14) .
C6 C1 1.398(14) 4_566
C6 C5 1.405(14) .
C5 C4 1.518(14) .
C15 C14 1.375(15) .
C15 C16 1.395(13) .
C19 C20 1.372(17) .
C19 C18 1.374(16) .
C21 C20 1.375(16) .
C25 C26 1.392(17) .
C25 C24 1.406(16) .
C18 C17 1.397(14) .
C13 C14 1.374(16) .
C9 C7 1.386(14) 3_655
C1 C6 1.398(14) 4_665
C1 C2 1.531(14) .
C2 C3 1.396(14) 4_665
